data_7101062
loop_
_publ_author_name
'Jonathan Steed'
'Kirsty Anderson'
'Andres E. Goeta'
'Kirsty S. B. Hancock'

_publ_section_title
;
Unusual variations in the incidence of Z'>1 in
oxo-anion structures
;
_journal_name_full 'Chemical Communications'
_journal_paper_doi 10.1039/b602492k
_journal_year 2006
_chemical_formula_moiety 'C6 H10 N2, 2(B F4)'
_chemical_formula_sum 'C6 H10 B2 F8 N2'
_chemical_formula_weight 283.78
_space_group_IT_number 14
_symmetry_cell_setting monoclinic
_symmetry_space_group_name_Hall '-P 2ybc'
_symmetry_space_group_name_H-M 'P 1 21/c 1'
_cell_angle_alpha 90.00
_cell_angle_beta 91.27(3)
_cell_angle_gamma 90.00
_cell_formula_units_Z 4
_cell_length_a 11.180(2)
_cell_length_b 7.1600(14)
_cell_length_c 13.983(3)
_cell_measurement_temperature 100(2)
_cell_volume 1119.1(4)
_diffrn_ambient_temperature 100(2)
_exptl_crystal_density_diffrn 1.684
_cod_depositor_comments
;
The following automatic conversions were performed:
'_symmetry_cell_setting' value 'Monoclinic' changed to 'monoclinic'
according to '/home/saulius/struct/CIF-dictionaries/cif_core.dic'
dictionary named 'cif_core.dic' version 2.4.1 from 2010-06-29.

Automatic conversion script
Id: cif_fix_enum 1527 2010-12-29 10:47:43Z saulius 
;
_cod_original_sg_symbol_H-M 'P 21/c'
_cod_database_code 7101062

loop_
_symmetry_equiv_pos_as_xyz
'x, y, z'
'-x, y+1/2, -z+1/2'
'-x, -y, -z'
'x, -y-1/2, z-1/2'

loop_
_atom_site_label
_atom_site_type_symbol
_atom_site_fract_x
_atom_site_fract_y
_atom_site_fract_z
_atom_site_U_iso_or_equiv
_atom_site_adp_type
_atom_site_occupancy
_atom_site_symmetry_multiplicity
_atom_site_calc_flag
_atom_site_refinement_flags
_atom_site_disorder_assembly
_atom_site_disorder_group
N1 N 0.66028(8) 0.34442(12) 0.79667(6) 0.0139(2) Uani 1 1 d . . .
H1A H 0.6298 0.4094 0.7458 0.021 Uiso 1 1 calc R . .
H1B H 0.6051 0.3398 0.8435 0.021 Uiso 1 1 calc R . .
H1C H 0.6786 0.2263 0.7779 0.021 Uiso 1 1 calc R . .
N2 N 0.65055(8) 0.66050(12) 0.93095(6) 0.01327(19) Uani 1 1 d . . .
H2A H 0.6212 0.5795 0.9748 0.020 Uiso 1 1 calc R . .
H2B H 0.5972 0.6723 0.8812 0.020 Uiso 1 1 calc R . .
H2C H 0.6627 0.7740 0.9588 0.020 Uiso 1 1 calc R . .
C1 C 0.76891(9) 0.43762(15) 0.83341(7) 0.0135(2) Uani 1 1 d . . .
C2 C 0.76441(9) 0.58906(15) 0.89550(7) 0.0129(2) Uani 1 1 d . . .
C3 C 0.86910(10) 0.67547(16) 0.92633(8) 0.0173(2) Uani 1 1 d . . .
H3 H 0.8661 0.7794 0.9685 0.021 Uiso 1 1 calc R . .
C4 C 0.97861(10) 0.60979(18) 0.89550(8) 0.0217(3) Uani 1 1 d . . .
H4 H 1.0505 0.6691 0.9166 0.026 Uiso 1 1 calc R . .
C5 C 0.98343(10) 0.45831(18) 0.83417(8) 0.0229(3) Uani 1 1 d . . .
H5 H 1.0585 0.4134 0.8135 0.028 Uiso 1 1 calc R . .
C6 C 0.87822(10) 0.37193(17) 0.80288(8) 0.0192(2) Uani 1 1 d . . .
H6 H 0.8813 0.2681 0.7607 0.023 Uiso 1 1 calc R . .
B1 B 0.64896(11) 1.16304(17) 1.04238(8) 0.0142(2) Uani 1 1 d . . .
F1 F 0.58861(6) -0.28231(9) 0.74008(4) 0.01808(17) Uani 1 1 d . . .
F2 F 0.56877(6) -0.02764(10) 0.64548(5) 0.02477(18) Uani 1 1 d . . .
F3 F 0.73082(7) -0.21613(11) 0.63026(5) 0.02719(19) Uani 1 1 d . . .
F4 F 0.71410(6) -0.03406(9) 0.76269(5) 0.02082(17) Uani 1 1 d . . .
B2 B 0.65252(11) -0.14001(17) 0.69383(8) 0.0142(2) Uani 1 1 d . . .
F5 F 0.74183(6) 1.24460(11) 1.09397(5) 0.02411(18) Uani 1 1 d . . .
F6 F 0.58845(6) 1.29812(9) 0.98580(4) 0.01898(17) Uani 1 1 d . . .
F7 F 0.56681(6) 1.08630(10) 1.10491(5) 0.02007(17) Uani 1 1 d . . .
F8 F 0.69325(7) 1.02726(9) 0.98094(5) 0.02235(17) Uani 1 1 d . . .

loop_
_atom_site_aniso_label
_atom_site_aniso_U_11
_atom_site_aniso_U_22
_atom_site_aniso_U_33
_atom_site_aniso_U_23
_atom_site_aniso_U_13
_atom_site_aniso_U_12
N1 0.0148(4) 0.0139(4) 0.0129(4) -0.0031(3) 0.0009(3) 0.0006(3)
N2 0.0141(4) 0.0117(4) 0.0140(4) -0.0025(3) 0.0012(3) 0.0000(3)
C1 0.0141(5) 0.0149(5) 0.0114(4) 0.0019(4) -0.0005(4) -0.0009(4)
C2 0.0134(5) 0.0130(5) 0.0125(5) 0.0022(4) 0.0018(4) 0.0002(4)
C3 0.0176(5) 0.0172(5) 0.0170(5) 0.0011(4) -0.0006(4) -0.0035(4)
C4 0.0143(5) 0.0277(6) 0.0229(6) 0.0056(5) -0.0012(4) -0.0048(5)
C5 0.0142(5) 0.0316(7) 0.0232(6) 0.0037(5) 0.0044(4) 0.0036(5)
C6 0.0188(5) 0.0213(6) 0.0177(5) -0.0003(4) 0.0041(4) 0.0039(5)
B1 0.0171(6) 0.0123(5) 0.0133(5) -0.0007(4) 0.0014(4) -0.0005(4)
F1 0.0244(4) 0.0138(3) 0.0161(3) 0.0029(2) 0.0009(3) -0.0005(3)
F2 0.0169(3) 0.0247(4) 0.0325(4) 0.0163(3) -0.0050(3) -0.0025(3)
F3 0.0222(4) 0.0351(4) 0.0245(4) -0.0129(3) 0.0080(3) -0.0024(3)
F4 0.0261(4) 0.0168(3) 0.0194(3) -0.0045(3) -0.0043(3) -0.0004(3)
B2 0.0160(6) 0.0146(6) 0.0120(5) 0.0005(4) 0.0001(4) 0.0006(4)
F5 0.0181(3) 0.0268(4) 0.0274(4) -0.0090(3) -0.0014(3) -0.0029(3)
F6 0.0271(4) 0.0152(3) 0.0148(3) 0.0035(2) 0.0026(3) 0.0025(3)
F7 0.0223(4) 0.0210(3) 0.0171(3) 0.0053(3) 0.0035(3) -0.0026(3)
F8 0.0287(4) 0.0150(3) 0.0236(3) -0.0057(3) 0.0056(3) 0.0018(3)

loop_
_geom_bond_atom_site_label_1
_geom_bond_atom_site_label_2
_geom_bond_distance
_geom_bond_site_symmetry_2
_geom_bond_publ_flag
N1 C1 1.4685(14) . ?
N2 C2 1.4683(14) . ?
C6 C1 1.3857(15) . ?
C6 C5 1.3910(17) . ?
C3 C2 1.3842(15) . ?
C3 C4 1.3891(17) . ?
C2 C1 1.3906(15) . ?
C4 C5 1.3844(18) . ?
F1 B2 1.4097(14) . ?
F2 B2 1.3976(14) . ?
F8 B1 1.3954(14) . ?
F4 B2 1.3954(14) . ?
F5 B1 1.3807(14) . ?
F6 B1 1.4125(14) . ?
F7 B1 1.3949(14) . ?
F3 B2 1.3741(14) . ?

loop_
_cod_related_entry_id
_cod_related_entry_database
_cod_related_entry_code
1 ChemSpider 13460975
